data_1546364
loop_
_publ_author_name
'Xie, Changmin'
'Luo, Jisheng'
'Zhang, Yan'
'Zhu, Lili'
'Hong, Ran'

_publ_section_title
;
 A Chiral Pentenolide-Based Unified Strategy toward Dihydrocorynantheal,
 Dihydrocorynantheol, Protoemetine, Protoemetinol, and Yohimbane.
;
_journal_issue 13
_journal_name_full 'Organic letters'
_journal_page_first 3592
_journal_page_last 3595
_journal_paper_doi 10.1021/acs.orglett.7b01573
_journal_volume 19
_journal_year 2017
_chemical_absolute_configuration rmad
_chemical_formula_moiety 'C20 H26 N2'
_chemical_formula_sum 'C20 H26 N2'
_chemical_formula_weight 294.43
_space_group_crystal_system trigonal
_space_group_IT_number 145
_space_group_name_Hall 'P 32'
_space_group_name_H-M_alt 'P 32'
_symmetry_space_group_name_Hall 'P 32'
_symmetry_space_group_name_H-M 'P 32'
_atom_sites_solution_hydrogens geom
_atom_sites_solution_primary dual
_audit_creation_date 2017-02-08
_audit_creation_method
;
Olex2 1.2
(compiled 2016.11.30 svn.r3356 for OlexSys, GUI svn.r5292)
;
_cell_angle_alpha 90
_cell_angle_beta 90
_cell_angle_gamma 120
_cell_formula_units_Z 9
_cell_length_a 20.168(2)
_cell_length_b 20.168(2)
_cell_length_c 11.2557(12)
_cell_measurement_reflns_used 5426
_cell_measurement_temperature 296(2)
_cell_measurement_theta_max 19.599
_cell_measurement_theta_min 2.332
_cell_volume 3964.9(7)
_computing_cell_refinement 'SAINT v7.68A (Bruker, 2009)'
_computing_data_reduction 'SAINT v7.68A (Bruker, 2009)'
_computing_molecular_graphics 'Olex2 (Dolomanov et al., 2009)'
_computing_publication_material 'Olex2 (Dolomanov et al., 2009)'
_computing_structure_refinement 'ShelXL (Sheldrick, 2015)'
_computing_structure_solution 'ShelXT (Sheldrick, 2015)'
_diffrn_ambient_temperature 296.15
_diffrn_measured_fraction_theta_full 1.000
_diffrn_measured_fraction_theta_max 0.998
_diffrn_measurement_device_type 'Bruker APEX-II CCD'
_diffrn_measurement_method '\f and \w scans'
_diffrn_radiation_monochromator graphite
_diffrn_radiation_type MoK\a
_diffrn_radiation_wavelength 0.71073
_diffrn_reflns_av_R_equivalents 0.0363
_diffrn_reflns_av_unetI/netI 0.0521
_diffrn_reflns_Laue_measured_fraction_full 1.000
_diffrn_reflns_Laue_measured_fraction_max 0.998
_diffrn_reflns_limit_h_max 26
_diffrn_reflns_limit_h_min -26
_diffrn_reflns_limit_k_max 23
_diffrn_reflns_limit_k_min -26
_diffrn_reflns_limit_l_max 14
_diffrn_reflns_limit_l_min -14
_diffrn_reflns_number 33059
_diffrn_reflns_point_group_measured_fraction_full 1.000
_diffrn_reflns_point_group_measured_fraction_max 0.996
_diffrn_reflns_theta_full 25.242
_diffrn_reflns_theta_max 27.720
_diffrn_reflns_theta_min 1.809
_diffrn_standards_number 0
_exptl_absorpt_coefficient_mu 0.065
_exptl_absorpt_correction_T_max 0.7456
_exptl_absorpt_correction_T_min 0.6870
_exptl_absorpt_correction_type multi-scan
_exptl_absorpt_process_details
'SADABS-2008/1 (Bruker,2008) was used for absorption correction. wR2(int) was 0.0482 before and 0.0421 after correction. The Ratio of minimum to maximum transmission is 0.9214. The \l/2 correction factor is 0.0015.'
_exptl_crystal_colour colourless
_exptl_crystal_colour_primary colourless
_exptl_crystal_density_diffrn 1.110
_exptl_crystal_description block
_exptl_crystal_F_000 1440
_refine_diff_density_max 0.283
_refine_diff_density_min -0.134
_refine_diff_density_rms 0.031
_refine_ls_abs_structure_details
;
 Flack x determined using 2245 quotients [(I+)-(I-)]/[(I+)+(I-)]
 (Parsons, Flack and Wagner, Acta Cryst. B69 (2013) 249-259).
;
_refine_ls_abs_structure_Flack 0.1(9)
_refine_ls_extinction_coef 0.0091(13)
_refine_ls_extinction_expression Fc^*^=kFc[1+0.001xFc^2^\l^3^/sin(2\q)]^-1/4^
_refine_ls_extinction_method 'SHELXL-2016/6 (Sheldrick 2016)'
_refine_ls_goodness_of_fit_ref 0.960
_refine_ls_hydrogen_treatment constr
_refine_ls_matrix_type fullcycle
_refine_ls_number_parameters 599
_refine_ls_number_reflns 12264
_refine_ls_number_restraints 51
_refine_ls_restrained_S_all 0.989
_refine_ls_R_factor_all 0.1360
_refine_ls_R_factor_gt 0.0526
_refine_ls_shift/su_max 0.001
_refine_ls_shift/su_mean 0.000
_refine_ls_structure_factor_coef Fsqd
_refine_ls_weighting_details 'w=1/[\s^2^(Fo^2^)+(0.0869P)^2^+0.0129P] where P=(Fo^2^+2Fc^2^)/3'
_refine_ls_weighting_scheme calc
_refine_ls_wR_factor_gt 0.1260
_refine_ls_wR_factor_ref 0.1656
_reflns_Friedel_coverage 0.996
_reflns_Friedel_fraction_full 1.000
_reflns_Friedel_fraction_max 0.994
_reflns_number_gt 5796
_reflns_number_total 12264
_reflns_threshold_expression 'I > 2\s(I)'
_cod_data_source_file mo_dm17059_0m.cif
_cod_data_source_block mo_dm17059_0m
_cod_depositor_comments 'Adding full bibliography for 1546362--1546364.cif.'
_cod_original_cell_volume 3964.9(9)
_cod_database_code 1546364
_shelx_shelxl_version_number 2016/6
_shelx_space_group_comment
;
The symmetry employed for this shelxl refinement is uniquely defined
by the following loop, which should always be used as a source of
symmetry information in preference to the above space-group names.
They are only intended as comments.
;
_olex2_refinement_description
;
1. Twinned data refinement
 Scales: 0.567(2) 0.433(2)
2. Fixed Uiso
 At 1.2 times of:
  All C(H) groups, All C(H,H) groups, All N(H) groups
 At 1.5 times of:
  All C(H,H,H) groups
3. Restrained distances
 C18-C17
 1.28 with sigma of 0.02
 C60-C59
 1.52 with sigma of 0.02
4. Uiso/Uaniso restraints and constraints
C53 \\sim C59 \\sim C60: within 2A with sigma of 0.005 and sigma for terminal
atoms of 0.01
C57 \\sim C58 \\sim C56: within 2A with sigma of 0.005 and sigma for terminal
atoms of 0.01
Uanis(C4) \\sim Ueq, Uanis(C24) \\sim Ueq: with sigma of 0.005 and sigma for
terminal atoms of 0.01
Uanis(C60) \\sim Ueq: with sigma of 0.002 and sigma for terminal atoms of 0.004
Uanis(C58) \\sim Ueq: with sigma of 0.005 and sigma for terminal atoms of 0.01
5.a Ternary CH refined with riding coordinates:
 C9(H9), C13(H13), C14(H14), C29(H29), C33(H33), C34(H34), C49(H49), C53(H53),
 C54(H54)
5.b Secondary CH2 refined with riding coordinates:
 C10(H10A,H10B), C11(H11A,H11B), C12(H12A,H12B), C15(H15A,H15B), C16(H16A,
 H16B), C19(H19A,H19B), C30(H30A,H30B), C31(H31A,H31B), C32(H32A,H32B),
 C35(H35A,H35B), C36(H36A,H36B), C39(H39A,H39B), C50(H50A,H50B), C51(H51A,H51B),
  C52(H52A,H52B), C55(H55A,H55B), C56(H56A,H56B), C59(H59A,H59B)
5.c Me refined with riding coordinates:
 C60(H60A,H60B,H60C)
5.d Aromatic/amide H refined with riding coordinates:
 N1(H1), C2(H2), C3(H3), C4(H4), C5(H5), C17(H17), N3(H3A), C22(H22), C23(H23),
  C24(H24), C25(H25), C37(H37), N5(H5A), C42(H42), C43(H43), C44(H44), C45(H45),
  C57(H57)
5.e X=CH2 refined with riding coordinates:
 C18(H18A,H18B), C38(H38A,H38B), C58(H58A,H58B)
5.f Idealised Me refined as rotating group:
 C20(H20A,H20B,H20C), C40(H40A,H40B,H40C)
;
_olex2_submission_special_instructions 'No special instructions were received'

loop_
_space_group_symop_operation_xyz
'x, y, z'
'-y, x-y, z+2/3'
'-x+y, -x, z+1/3'

loop_
_atom_site_label
_atom_site_type_symbol
_atom_site_fract_x
_atom_site_fract_y
_atom_site_fract_z
_atom_site_U_iso_or_equiv
_atom_site_adp_type
_atom_site_occupancy
_atom_site_site_symmetry_order
_atom_site_calc_flag
_atom_site_refinement_flags_posn
_atom_site_refinement_flags_adp
N1 N 0.745360 0.471850 0.397980 0.0869(15) Uani 1 1 d . .
H1 H 0.714928 0.458015 0.337966 0.104 Uiso 1 1 calc R .
N2 N 0.800670 0.329150 0.481970 0.0883(15) Uani 1 1 d . .
C1 C 0.766190 0.536060 0.466230 0.092(2) Uani 1 1 d . .
C2 C 0.743740 0.588320 0.466000 0.103(2) Uani 1 1 d . .
H2 H 0.708832 0.585685 0.409542 0.123 Uiso 1 1 calc R .
C3 C 0.772900 0.646970 0.550910 0.133(3) Uani 1 1 d . .
H3 H 0.758833 0.684405 0.552112 0.160 Uiso 1 1 calc R .
C4 C 0.824250 0.646330 0.633770 0.132(3) Uani 1 1 d . U
H4 H 0.843686 0.685033 0.690514 0.158 Uiso 1 1 calc R .
C5 C 0.848960 0.593170 0.639200 0.134(3) Uani 1 1 d . .
H5 H 0.883845 0.596755 0.696470 0.161 Uiso 1 1 calc R .
C6 C 0.819240 0.533950 0.554980 0.105(3) Uani 1 1 d . .
C7 C 0.826570 0.470900 0.533110 0.097(2) Uani 1 1 d . .
C8 C 0.781250 0.432510 0.441130 0.0840(18) Uani 1 1 d . .
C9 C 0.770950 0.362220 0.391740 0.0794(18) Uani 1 1 d . .
H9 H 0.803008 0.374749 0.320559 0.095 Uiso 1 1 calc R .
C10 C 0.877940 0.386340 0.522190 0.121(3) Uani 1 1 d . .
H10A H 0.910794 0.409732 0.453839 0.145 Uiso 1 1 calc R .
H10B H 0.899501 0.361426 0.569270 0.145 Uiso 1 1 calc R .
C11 C 0.874790 0.446500 0.594700 0.121(3) Uani 1 1 d . .
H11A H 0.853607 0.426287 0.672475 0.145 Uiso 1 1 calc R .
H11B H 0.925961 0.489823 0.605256 0.145 Uiso 1 1 calc R .
C12 C 0.798140 0.263100 0.434890 0.108(3) Uani 1 1 d . .
H12A H 0.818557 0.242804 0.493501 0.130 Uiso 1 1 calc R .
H12B H 0.831125 0.277659 0.365646 0.130 Uiso 1 1 calc R .
C13 C 0.719350 0.200860 0.399850 0.091(2) Uani 1 1 d . .
H13 H 0.687647 0.186376 0.471644 0.109 Uiso 1 1 calc R .
C14 C 0.683040 0.229300 0.310740 0.090(2) Uani 1 1 d . .
H14 H 0.714940 0.243416 0.239189 0.108 Uiso 1 1 calc R .
C15 C 0.689700 0.301910 0.358060 0.0809(17) Uani 1 1 d . .
H15A H 0.657201 0.289856 0.427536 0.097 Uiso 1 1 calc R .
H15B H 0.670869 0.323165 0.298455 0.097 Uiso 1 1 calc R .
C16 C 0.603930 0.173740 0.272480 0.108(2) Uani 1 1 d . .
H16A H 0.584102 0.200436 0.225824 0.130 Uiso 1 1 calc R .
H16B H 0.605281 0.135564 0.221723 0.130 Uiso 1 1 calc R .
C17 C 0.553430 0.136230 0.368780 0.187(6) Uani 1 1 d D .
H17 H 0.573692 0.112592 0.415440 0.224 Uiso 1 1 calc R .
C18 C 0.495950 0.124600 0.409900 0.213(7) Uani 1 1 d D .
H18A H 0.467948 0.144311 0.373983 0.256 Uiso 1 1 calc R .
H18B H 0.477793 0.095550 0.478838 0.256 Uiso 1 1 calc R .
C19 C 0.719130 0.127460 0.354920 0.134(3) Uani 1 1 d . .
H19A H 0.669623 0.093195 0.319785 0.161 Uiso 1 1 calc R .
H19B H 0.757424 0.142002 0.293054 0.161 Uiso 1 1 calc R .
C20 C 0.735190 0.084340 0.451800 0.153(4) Uani 1 1 d . .
H20A H 0.727650 0.036794 0.420418 0.229 Uiso 1 1 calc GR .
H20B H 0.700917 0.074266 0.517266 0.229 Uiso 1 1 calc GR .
H20C H 0.787099 0.114853 0.478620 0.229 Uiso 1 1 calc GR .
N3 N 0.864860 0.901220 0.561420 0.0705(12) Uani 1 1 d . .
H3A H 0.873846 0.932141 0.619738 0.085 Uiso 1 1 calc R .
N4 N 1.035520 0.885950 0.475130 0.0760(13) Uani 1 1 d . .
C21 C 0.797470 0.863650 0.497450 0.0808(18) Uani 1 1 d . .
C22 C 0.729140 0.865880 0.510900 0.106(2) Uani 1 1 d . .
H22 H 0.724185 0.895805 0.569183 0.128 Uiso 1 1 calc R .
C23 C 0.669330 0.821420 0.433310 0.138(4) Uani 1 1 d . .
H23 H 0.623469 0.821760 0.438176 0.166 Uiso 1 1 calc R .
C24 C 0.678600 0.776340 0.348190 0.140(3) Uani 1 1 d . U
H24 H 0.637338 0.747721 0.297967 0.168 Uiso 1 1 calc R .
C25 C 0.744360 0.770020 0.331040 0.128(3) Uani 1 1 d . .
H25 H 0.747340 0.737994 0.274481 0.153 Uiso 1 1 calc R .
C26 C 0.807240 0.818390 0.410270 0.0866(18) Uani 1 1 d . .
C27 C 0.882310 0.830340 0.423090 0.0808(17) Uani 1 1 d . .
C28 C 0.916180 0.879960 0.514310 0.0675(14) Uani 1 1 d . .
C29 C 0.995080 0.906770 0.562630 0.0663(14) Uani 1 1 d . .
H29 H 0.989951 0.878465 0.636047 0.080 Uiso 1 1 calc R .
C30 C 0.990530 0.805000 0.439670 0.0907(19) Uani 1 1 d . .
H30A H 0.971935 0.772741 0.509680 0.109 Uiso 1 1 calc R .
H30B H 1.022396 0.790564 0.394719 0.109 Uiso 1 1 calc R .
C31 C 0.923750 0.794220 0.364410 0.099(2) Uani 1 1 d . .
H31A H 0.942204 0.817307 0.287015 0.119 Uiso 1 1 calc R .
H31B H 0.888566 0.739975 0.352897 0.119 Uiso 1 1 calc R .
C32 C 1.110350 0.902960 0.528480 0.095(2) Uani 1 1 d . .
H32A H 1.137507 0.888393 0.472735 0.114 Uiso 1 1 calc R .
H32B H 1.100777 0.872487 0.599809 0.114 Uiso 1 1 calc R .
C33 C 1.160190 0.987080 0.559490 0.0843(18) Uani 1 1 d . .
H33 H 1.173173 1.017318 0.486249 0.101 Uiso 1 1 calc R .
C34 C 1.119590 1.013450 0.642030 0.0811(17) Uani 1 1 d . .
H34 H 1.110884 0.985231 0.716658 0.097 Uiso 1 1 calc R .
C35 C 1.040930 0.990370 0.589680 0.0705(15) Uani 1 1 d . .
H35A H 1.012815 1.003679 0.645528 0.085 Uiso 1 1 calc R .
H35B H 1.047725 1.019160 0.517255 0.085 Uiso 1 1 calc R .
C36 C 1.165300 1.099750 0.672570 0.0905(19) Uani 1 1 d . .
H36A H 1.133263 1.112315 0.720860 0.109 Uiso 1 1 calc R .
H36B H 1.209334 1.109354 0.720141 0.109 Uiso 1 1 calc R .
C37 C 1.192550 1.151870 0.567670 0.112(3) Uani 1 1 d . .
H37 H 1.227934 1.148951 0.518192 0.135 Uiso 1 1 calc R .
C38 C 1.171890 1.199960 0.539570 0.142(3) Uani 1 1 d . .
H38A H 1.136612 1.204879 0.586433 0.171 Uiso 1 1 calc R .
H38B H 1.192066 1.230196 0.472166 0.171 Uiso 1 1 calc R .
C39 C 1.238590 0.999720 0.620820 0.153(4) Uani 1 1 d . .
H39A H 1.267482 1.052736 0.646126 0.183 Uiso 1 1 calc R .
H39B H 1.224276 0.968563 0.692123 0.183 Uiso 1 1 calc R .
C40 C 1.289690 0.983600 0.554410 0.189(5) Uani 1 1 d . .
H40A H 1.275979 0.978010 0.471847 0.284 Uiso 1 1 calc GR .
H40B H 1.286000 0.937034 0.583055 0.284 Uiso 1 1 calc GR .
H40C H 1.341256 1.024978 0.563927 0.284 Uiso 1 1 calc GR .
N5 N 0.448820 0.801270 0.502690 0.0752(13) Uani 1 1 d . .
H5A H 0.417692 0.796149 0.446525 0.090 Uiso 1 1 calc R .
N6 N 0.432530 0.615840 0.588920 0.0834(14) Uani 1 1 d . .
C41 C 0.495910 0.868130 0.562990 0.0769(16) Uani 1 1 d . .
C42 C 0.505960 0.940750 0.553440 0.097(2) Uani 1 1 d . .
H42 H 0.477993 0.950625 0.497619 0.117 Uiso 1 1 calc R .
C43 C 0.558140 0.999810 0.627470 0.114(3) Uani 1 1 d . .
H43 H 0.566120 1.049180 0.619611 0.137 Uiso 1 1 calc R .
C44 C 0.596690 0.983890 0.710480 0.118(3) Uani 1 1 d . .
H44 H 0.630040 1.022881 0.760975 0.142 Uiso 1 1 calc R .
C45 C 0.588270 0.909940 0.723630 0.102(2) Uani 1 1 d . .
H45 H 0.616471 0.901152 0.780461 0.122 Uiso 1 1 calc R .
C46 C 0.536780 0.850470 0.649570 0.0852(18) Uani 1 1 d . .
C47 C 0.510720 0.771620 0.637890 0.0764(15) Uani 1 1 d . .
C48 C 0.460000 0.743990 0.547530 0.0663(14) Uani 1 1 d . .
C49 C 0.421690 0.664510 0.502540 0.0759(16) Uani 1 1 d . .
H49 H 0.447411 0.664395 0.428736 0.091 Uiso 1 1 calc R .
C50 C 0.514380 0.652790 0.625660 0.101(2) Uani 1 1 d . .
H50A H 0.522510 0.616654 0.671254 0.122 Uiso 1 1 calc R .
H50B H 0.546552 0.666773 0.555516 0.122 Uiso 1 1 calc R .
C51 C 0.536520 0.722010 0.698190 0.099(2) Uani 1 1 d . .
H51A H 0.591662 0.750377 0.708343 0.119 Uiso 1 1 calc R .
H51B H 0.513147 0.707192 0.776163 0.119 Uiso 1 1 calc R .
C52 C 0.407750 0.539160 0.539390 0.105(2) Uani 1 1 d . .
H52A H 0.415598 0.508248 0.597547 0.126 Uiso 1 1 calc R .
H52B H 0.437780 0.543682 0.469378 0.126 Uiso 1 1 calc R .
C53 C 0.322670 0.500830 0.506500 0.116(2) Uani 1 1 d . U
H53 H 0.296027 0.498089 0.580742 0.139 Uiso 1 1 calc R .
C54 C 0.304300 0.547750 0.423220 0.0887(19) Uani 1 1 d . .
H54 H 0.332585 0.553160 0.349671 0.106 Uiso 1 1 calc R .
C55 C 0.337510 0.629960 0.475520 0.0780(17) Uani 1 1 d . .
H55A H 0.330279 0.662080 0.418944 0.094 Uiso 1 1 calc R .
H55B H 0.310202 0.627684 0.547737 0.094 Uiso 1 1 calc R .
C56 C 0.218660 0.515570 0.386600 0.125(3) Uani 1 1 d . U
H56A H 0.215594 0.551055 0.331787 0.149 Uiso 1 1 calc R .
H56B H 0.200550 0.467295 0.345387 0.149 Uiso 1 1 calc R .
C57 C 0.166580 0.503110 0.492290 0.146(3) Uani 1 1 d . U
H57 H 0.178660 0.482723 0.557353 0.175 Uiso 1 1 calc R .
C58 C 0.115560 0.512770 0.511680 0.169(4) Uani 1 1 d . U
H58A H 0.098217 0.532975 0.453153 0.202 Uiso 1 1 calc R .
H58B H 0.091988 0.500312 0.585757 0.202 Uiso 1 1 calc R .
C59 C 0.295380 0.418860 0.472340 0.149(3) Uani 1 1 d D U
H59A H 0.304778 0.393516 0.538038 0.178 Uiso 1 1 calc R .
H59B H 0.240534 0.392936 0.459070 0.178 Uiso 1 1 calc R .
C60 C 0.329780 0.411660 0.373660 0.214(5) Uani 1 1 d D U
H60A H 0.309980 0.358365 0.356798 0.322 Uiso 1 1 calc R .
H60B H 0.319717 0.435467 0.307627 0.322 Uiso 1 1 calc R .
H60C H 0.384010 0.436048 0.386656 0.322 Uiso 1 1 calc R .

loop_
_atom_site_aniso_label
_atom_site_aniso_U_11
_atom_site_aniso_U_22
_atom_site_aniso_U_33
_atom_site_aniso_U_23
_atom_site_aniso_U_13
_atom_site_aniso_U_12
N1 0.100(4) 0.095(4) 0.043(2) 0.000(2) -0.001(2) 0.032(3)
N2 0.076(3) 0.119(4) 0.068(3) 0.018(3) 0.007(3) 0.047(3)
C1 0.084(4) 0.092(5) 0.064(3) 0.001(4) 0.012(3) 0.017(4)
C2 0.116(6) 0.089(5) 0.080(4) -0.006(4) 0.008(4) 0.034(4)
C3 0.180(9) 0.097(6) 0.111(6) 0.031(5) 0.046(6) 0.061(6)
C4 0.127(5) 0.122(5) 0.097(5) -0.008(4) -0.003(4) 0.025(4)
C5 0.111(6) 0.137(7) 0.090(5) 0.004(5) -0.005(5) 0.014(5)
C6 0.080(4) 0.119(6) 0.049(3) 0.013(4) 0.006(3) -0.001(4)
C7 0.080(4) 0.120(6) 0.057(3) 0.006(4) 0.002(3) 0.025(4)
C8 0.084(4) 0.116(5) 0.044(3) 0.015(3) 0.006(3) 0.043(4)
C9 0.077(4) 0.135(6) 0.038(2) 0.019(3) 0.008(3) 0.063(4)
C10 0.066(4) 0.174(8) 0.093(5) 0.038(5) -0.006(4) 0.040(5)
C11 0.075(5) 0.155(8) 0.084(4) 0.020(5) -0.010(4) 0.021(5)
C12 0.108(6) 0.178(8) 0.065(4) 0.039(5) 0.013(4) 0.091(6)
C13 0.104(5) 0.125(5) 0.064(3) 0.008(4) 0.005(3) 0.073(5)
C14 0.114(5) 0.131(6) 0.048(3) 0.000(3) -0.003(3) 0.078(5)
C15 0.093(4) 0.123(5) 0.040(2) -0.001(3) -0.004(3) 0.064(4)
C16 0.125(6) 0.141(7) 0.075(4) -0.030(4) -0.026(5) 0.079(6)
C17 0.118(9) 0.233(14) 0.124(8) -0.023(9) -0.033(7) 0.024(9)
C18 0.192(14) 0.257(17) 0.127(9) 0.026(10) -0.072(10) 0.064(13)
C19 0.180(9) 0.161(8) 0.111(6) 0.011(6) 0.005(6) 0.123(8)
C20 0.196(10) 0.214(11) 0.132(7) 0.039(7) 0.027(7) 0.166(10)
N3 0.072(3) 0.081(3) 0.056(2) -0.007(2) -0.005(2) 0.037(3)
N4 0.081(3) 0.076(3) 0.065(3) -0.007(2) 0.006(3) 0.034(3)
C21 0.067(4) 0.092(4) 0.063(3) 0.011(3) -0.006(3) 0.024(3)
C22 0.070(4) 0.138(7) 0.093(5) 0.019(5) 0.006(4) 0.038(4)
C23 0.073(5) 0.175(9) 0.105(6) 0.015(6) -0.012(5) 0.015(5)
C24 0.117(5) 0.145(6) 0.128(5) 0.002(5) -0.027(5) 0.043(4)
C25 0.125(7) 0.106(6) 0.104(6) -0.005(5) -0.025(5) 0.022(5)
C26 0.084(4) 0.087(4) 0.064(3) -0.001(3) -0.018(3) 0.024(4)
C27 0.091(4) 0.071(4) 0.059(3) -0.005(3) -0.007(3) 0.024(3)
C28 0.083(4) 0.065(3) 0.050(3) 0.004(3) 0.002(3) 0.034(3)
C29 0.075(4) 0.075(4) 0.049(3) 0.006(3) 0.005(3) 0.037(3)
C30 0.102(5) 0.087(5) 0.081(4) -0.016(4) 0.008(4) 0.047(4)
C31 0.118(6) 0.076(4) 0.078(4) -0.015(4) 0.021(4) 0.029(4)
C32 0.087(4) 0.108(5) 0.098(5) -0.002(4) -0.002(4) 0.054(4)
C33 0.068(4) 0.099(5) 0.080(4) -0.007(4) -0.003(3) 0.038(4)
C34 0.091(4) 0.092(5) 0.059(3) -0.009(3) -0.010(3) 0.044(4)
C35 0.074(4) 0.080(4) 0.059(3) -0.001(3) 0.003(3) 0.040(3)
C36 0.078(4) 0.104(5) 0.065(3) -0.022(4) -0.008(3) 0.027(4)
C37 0.105(5) 0.090(5) 0.107(6) -0.021(5) 0.007(5) 0.023(4)
C38 0.163(9) 0.126(7) 0.120(6) -0.034(6) -0.022(6) 0.059(7)
C39 0.088(6) 0.191(10) 0.176(9) -0.054(8) -0.019(6) 0.068(7)
C40 0.119(8) 0.223(13) 0.240(14) -0.050(13) -0.020(9) 0.096(9)
N5 0.088(3) 0.072(3) 0.066(3) -0.002(2) -0.006(3) 0.040(3)
N6 0.098(4) 0.078(3) 0.072(3) 0.004(3) 0.000(3) 0.042(3)
C41 0.079(4) 0.073(4) 0.069(4) -0.009(3) 0.005(3) 0.030(3)
C42 0.102(5) 0.082(4) 0.096(5) -0.008(4) 0.005(4) 0.037(4)
C43 0.122(6) 0.094(5) 0.106(5) -0.019(5) -0.003(5) 0.038(5)
C44 0.099(6) 0.075(5) 0.136(7) -0.028(5) 0.013(5) 0.010(4)
C45 0.076(4) 0.121(6) 0.081(4) -0.021(4) -0.005(4) 0.029(4)
C46 0.072(4) 0.087(5) 0.080(4) -0.007(4) 0.008(3) 0.027(4)
C47 0.081(4) 0.082(4) 0.065(3) 0.001(3) 0.004(3) 0.039(3)
C48 0.069(3) 0.069(4) 0.058(3) 0.002(3) 0.007(3) 0.033(3)
C49 0.089(4) 0.079(4) 0.060(3) -0.001(3) 0.006(3) 0.043(3)
C50 0.096(5) 0.101(5) 0.107(5) 0.016(4) -0.006(4) 0.049(4)
C51 0.087(5) 0.114(6) 0.090(4) 0.015(4) -0.005(4) 0.045(4)
C52 0.122(6) 0.103(5) 0.109(6) -0.011(4) -0.002(5) 0.070(5)
C53 0.165(6) 0.069(4) 0.121(5) -0.013(4) -0.017(5) 0.064(4)
C54 0.119(5) 0.073(4) 0.070(4) -0.010(3) -0.001(4) 0.044(4)
C55 0.097(5) 0.065(3) 0.056(3) -0.002(3) -0.003(3) 0.029(3)
C56 0.132(6) 0.091(5) 0.114(5) -0.019(4) -0.035(5) 0.029(5)
C57 0.126(6) 0.131(5) 0.132(6) -0.007(5) -0.033(5) 0.029(5)
C58 0.161(8) 0.189(8) 0.144(6) 0.008(6) -0.046(6) 0.079(6)
C59 0.192(7) 0.096(4) 0.158(6) -0.023(4) -0.020(5) 0.071(4)
C60 0.222(7) 0.198(7) 0.212(7) -0.009(5) 0.006(5) 0.097(5)

loop_
_atom_type_symbol
_atom_type_description
_atom_type_scat_dispersion_real
_atom_type_scat_dispersion_imag
_atom_type_scat_source
C C 0.0033 0.0016 'International Tables Vol C Tables 4.2.6.8 and 6.1.1.4'
H H 0.0000 0.0000 'International Tables Vol C Tables 4.2.6.8 and 6.1.1.4'
N N 0.0061 0.0033 'International Tables Vol C Tables 4.2.6.8 and 6.1.1.4'

loop_
_geom_angle_atom_site_label_1
_geom_angle_atom_site_label_2
_geom_angle_atom_site_label_3
_geom_angle
C1 N1 H1 125.1
C1 N1 C8 109.7
C8 N1 H1 125.1
C10 N2 C9 111.3
C12 N2 C9 109.4
C12 N2 C10 112.3
N1 C1 C6 103.6
C2 C1 N1 132.4
C2 C1 C6 123.9
C1 C2 H2 120.0
C1 C2 C3 119.9
C3 C2 H2 120.0
C2 C3 H3 121.7
C4 C3 C2 116.6
C4 C3 H3 121.7
C3 C4 H4 117.0
C5 C4 C3 126.1
C5 C4 H4 117.0
C4 C5 H5 121.3
C4 C5 C6 117.5
C6 C5 H5 121.3
C5 C6 C1 116.0
C7 C6 C1 108.6
C7 C6 C5 135.3
C6 C7 C11 128.5
C8 C7 C6 108.4
C8 C7 C11 123.1
N1 C8 C9 124.3
C7 C8 N1 109.7
C7 C8 C9 126.0
N2 C9 H9 108.1
N2 C9 C15 108.9
C8 C9 N2 106.5
C8 C9 H9 108.1
C8 C9 C15 116.8
C15 C9 H9 108.1
N2 C10 H10A 109.6
N2 C10 H10B 109.6
N2 C10 C11 110.3
H10A C10 H10B 108.1
C11 C10 H10A 109.6
C11 C10 H10B 109.6
C7 C11 C10 108.7
C7 C11 H11A 110.0
C7 C11 H11B 110.0
C10 C11 H11A 110.0
C10 C11 H11B 110.0
H11A C11 H11B 108.3
N2 C12 H12A 108.7
N2 C12 H12B 108.7
N2 C12 C13 114.3
H12A C12 H12B 107.6
C13 C12 H12A 108.7
C13 C12 H12B 108.7
C12 C13 H13 107.0
C12 C13 C14 111.5
C12 C13 C19 112.1
C14 C13 H13 107.0
C14 C13 C19 111.8
C19 C13 H13 107.0
C13 C14 H14 106.4
C15 C14 C13 108.1
C15 C14 H14 106.4
C16 C14 C13 116.6
C16 C14 H14 106.4
C16 C14 C15 112.2
C9 C15 H15A 108.8
C9 C15 H15B 108.8
C14 C15 C9 113.8
C14 C15 H15A 108.8
C14 C15 H15B 108.8
H15A C15 H15B 107.7
C14 C16 H16A 108.9
C14 C16 H16B 108.9
H16A C16 H16B 107.7
C17 C16 C14 113.3
C17 C16 H16A 108.9
C17 C16 H16B 108.9
C16 C17 H17 108.8
C18 C17 C16 142.4
C18 C17 H17 108.8
C17 C18 H18A 120.0
C17 C18 H18B 120.0
H18A C18 H18B 120.0
C13 C19 H19A 108.7
C13 C19 H19B 108.7
H19A C19 H19B 107.6
C20 C19 C13 114.1
C20 C19 H19A 108.7
C20 C19 H19B 108.7
C19 C20 H20A 109.5
C19 C20 H20B 109.5
C19 C20 H20C 109.5
H20A C20 H20B 109.5
H20A C20 H20C 109.5
H20B C20 H20C 109.5
C21 N3 H3A 126.0
C21 N3 C28 107.9
C28 N3 H3A 126.0
C29 N4 C30 112.1
C29 N4 C32 107.8
C30 N4 C32 110.8
N3 C21 C22 129.5
N3 C21 C26 107.3
C22 C21 C26 123.2
C21 C22 H22 121.4
C23 C22 C21 117.3
C23 C22 H22 121.4
C22 C23 H23 120.2
C22 C23 C24 119.6
C24 C23 H23 120.2
C23 C24 H24 116.8
C23 C24 C25 126.3
C25 C24 H24 116.8
C24 C25 H25 123.2
C24 C25 C26 113.6
C26 C25 H25 123.2
C21 C26 C25 120.0
C27 C26 C21 107.5
C27 C26 C25 132.5
C26 C27 C31 132.6
C28 C27 C26 107.7
C28 C27 C31 119.5
N3 C28 C29 124.2
C27 C28 N3 109.5
C27 C28 C29 126.3
N4 C29 C28 107.1
N4 C29 H29 108.1
N4 C29 C35 109.9
C28 C29 H29 108.1
C35 C29 C28 115.2
C35 C29 H29 108.1
N4 C30 H30A 109.9
N4 C30 H30B 109.9
N4 C30 C31 108.8
H30A C30 H30B 108.3
C31 C30 H30A 109.9
C31 C30 H30B 109.9
C27 C31 C30 110.7
C27 C31 H31A 109.5
C27 C31 H31B 109.5
C30 C31 H31A 109.5
C30 C31 H31B 109.5
H31A C31 H31B 108.1
N4 C32 H32A 109.2
N4 C32 H32B 109.2
N4 C32 C33 112.1
H32A C32 H32B 107.9
C33 C32 H32A 109.2
C33 C32 H32B 109.2
C32 C33 H33 108.9
C32 C33 C39 108.8
C34 C33 C32 111.4
C34 C33 H33 108.9
C34 C33 C39 110.0
C39 C33 H33 108.9
C33 C34 H34 107.2
C33 C34 C35 108.7
C33 C34 C36 114.4
C35 C34 H34 107.2
C35 C34 C36 111.8
C36 C34 H34 107.2
C29 C35 C34 112.6
C29 C35 H35A 109.1
C29 C35 H35B 109.1
C34 C35 H35A 109.1
C34 C35 H35B 109.1
H35A C35 H35B 107.8
C34 C36 H36A 108.6
C34 C36 H36B 108.6
H36A C36 H36B 107.5
C37 C36 C34 114.8
C37 C36 H36A 108.6
C37 C36 H36B 108.6
C36 C37 H37 117.0
C38 C37 C36 126.1
C38 C37 H37 117.0
C37 C38 H38A 120.0
C37 C38 H38B 120.0
H38A C38 H38B 120.0
C33 C39 H39A 107.4
C33 C39 H39B 107.4
H39A C39 H39B 106.9
C40 C39 C33 119.7
C40 C39 H39A 107.4
C40 C39 H39B 107.4
C39 C40 H40A 109.5
C39 C40 H40B 109.5
C39 C40 H40C 109.5
H40A C40 H40B 109.5
H40A C40 H40C 109.5
H40B C40 H40C 109.5
C41 N5 H5A 125.7
C41 N5 C48 108.5
C48 N5 H5A 125.7
C49 N6 C50 110.3
C49 N6 C52 111.3
C52 N6 C50 109.8
N5 C41 C42 131.6
N5 C41 C46 107.0
C42 C41 C46 121.3
C41 C42 H42 119.8
C41 C42 C43 120.3
C43 C42 H42 119.8
C42 C43 H43 120.5
C44 C43 C42 119.0
C44 C43 H43 120.5
C43 C44 H44 118.7
C43 C44 C45 122.6
C45 C44 H44 118.7
C44 C45 H45 120.5
C46 C45 C44 119.0
C46 C45 H45 120.5
C45 C46 C41 117.7
C45 C46 C47 136.0
C47 C46 C41 106.3
C46 C47 C51 130.7
C48 C47 C46 108.3
C48 C47 C51 120.6
N5 C48 C49 124.6
C47 C48 N5 109.7
C47 C48 C49 125.7
N6 C49 C48 109.0
N6 C49 H49 107.6
N6 C49 C55 109.4
C48 C49 H49 107.6
C48 C49 C55 115.3
C55 C49 H49 107.6
N6 C50 H50A 109.4
N6 C50 H50B 109.4
H50A C50 H50B 108.0
C51 C50 N6 111.2
C51 C50 H50A 109.4
C51 C50 H50B 109.4
C47 C51 H51A 109.7
C47 C51 H51B 109.7
C50 C51 C47 109.7
C50 C51 H51A 109.7
C50 C51 H51B 109.7
H51A C51 H51B 108.2
N6 C52 H52A 109.9
N6 C52 H52B 109.9
N6 C52 C53 109.1
H52A C52 H52B 108.3
C53 C52 H52A 109.9
C53 C52 H52B 109.9
C52 C53 H53 105.4
C54 C53 C52 113.5
C54 C53 H53 105.4
C54 C53 C59 117.5
C59 C53 C52 108.5
C59 C53 H53 105.4
C53 C54 H54 106.5
C53 C54 C55 108.9
C53 C54 C56 118.1
C55 C54 H54 106.5
C55 C54 C56 109.8
C56 C54 H54 106.5
C49 C55 C54 110.7
C49 C55 H55A 109.5
C49 C55 H55B 109.5
C54 C55 H55A 109.5
C54 C55 H55B 109.5
H55A C55 H55B 108.1
C54 C56 H56A 109.0
C54 C56 H56B 109.0
H56A C56 H56B 107.8
C57 C56 C54 112.9
C57 C56 H56A 109.0
C57 C56 H56B 109.0
C56 C57 H57 112.1
C58 C57 C56 135.7
C58 C57 H57 112.1
C57 C58 H58A 120.0
C57 C58 H58B 120.0
H58A C58 H58B 120.0
C53 C59 H59A 108.8
C53 C59 H59B 108.8
H59A C59 H59B 107.7
C60 C59 C53 113.6
C60 C59 H59A 108.8
C60 C59 H59B 108.8
C59 C60 H60A 109.5
C59 C60 H60B 109.5
C59 C60 H60C 109.5
H60A C60 H60B 109.5
H60A C60 H60C 109.5
H60B C60 H60C 109.5

loop_
_geom_bond_atom_site_label_1
_geom_bond_atom_site_label_2
_geom_bond_distance
N1 H1 0.8600
N1 C1 1.3783
N1 C8 1.4013
N2 C9 1.4951
N2 C10 1.4719
N2 C12 1.4107
C1 C2 1.3391
C1 C6 1.4799
C2 H2 0.9300
C2 C3 1.4010
C3 H3 0.9300
C3 C4 1.3985
C4 H4 0.9300
C4 C5 1.3914
C5 H5 0.9300
C5 C6 1.4030
C6 C7 1.3738
C7 C8 1.3413
C7 C11 1.4653
C8 C9 1.4378
C9 H9 0.9800
C9 C15 1.5216
C10 H10A 0.9700
C10 H10B 0.9700
C10 C11 1.4898
C11 H11A 0.9700
C11 H11B 0.9700
C12 H12A 0.9700
C12 H12B 0.9700
C12 C13 1.5039
C13 H13 0.9800
C13 C14 1.5137
C13 C19 1.5623
C14 H14 0.9800
C14 C15 1.4998
C14 C16 1.4829
C15 H15A 0.9700
C15 H15B 0.9700
C16 H16A 0.9700
C16 H16B 0.9700
C16 C17 1.4192
C17 H17 0.9300
C17 C18 1.1581
C18 H18A 0.9300
C18 H18B 0.9300
C19 H19A 0.9700
C19 H19B 0.9700
C19 C20 1.5271
C20 H20A 0.9600
C20 H20B 0.9600
C20 H20C 0.9600
N3 H3A 0.8600
N3 C21 1.3820
N3 C28 1.4072
N4 C29 1.4676
N4 C30 1.4720
N4 C32 1.4961
C21 C22 1.4093
C21 C26 1.4194
C22 H22 0.9300
C22 C23 1.3929
C23 H23 0.9300
C23 C24 1.3962
C24 H24 0.9300
C24 C25 1.4077
C25 H25 0.9300
C25 C26 1.4554
C26 C27 1.4164
C27 C28 1.3560
C27 C31 1.5081
C28 C29 1.5033
C29 H29 0.9800
C29 C35 1.4938
C30 H30A 0.9700
C30 H30B 0.9700
C30 C31 1.5120
C31 H31A 0.9700
C31 H31B 0.9700
C32 H32A 0.9700
C32 H32B 0.9700
C32 C33 1.5183
C33 H33 0.9800
C33 C34 1.5006
C33 C39 1.6244
C34 H34 0.9800
C34 C35 1.5304
C34 C36 1.5469
C35 H35A 0.9700
C35 H35B 0.9700
C36 H36A 0.9700
C36 H36B 0.9700
C36 C37 1.4911
C37 H37 0.9300
C37 C38 1.2722
C38 H38A 0.9300
C38 H38B 0.9300
C39 H39A 0.9700
C39 H39B 0.9700
C39 C40 1.4358
C40 H40A 0.9600
C40 H40B 0.9600
C40 H40C 0.9600
N5 H5A 0.8600
N5 C41 1.3785
N5 C48 1.3786
N6 C49 1.4735
N6 C50 1.4904
N6 C52 1.4763
C41 C42 1.3787
C41 C46 1.4316
C42 H42 0.9300
C42 C43 1.4025
C43 H43 0.9300
C43 C44 1.3528
C44 H44 0.9300
C44 C45 1.4219
C45 H45 0.9300
C45 C46 1.4023
C46 C47 1.4095
C47 C48 1.3496
C47 C51 1.5010
C48 C49 1.4780
C49 H49 0.9800
C49 C55 1.5091
C50 H50A 0.9700
C50 H50B 0.9700
C50 C51 1.4803
C51 H51A 0.9700
C51 H51B 0.9700
C52 H52A 0.9700
C52 H52B 0.9700
C52 C53 1.5338
C53 H53 0.9800
C53 C54 1.5040
C53 C59 1.5079
C54 H54 0.9800
C54 C55 1.5600
C54 C56 1.5663
C55 H55A 0.9700
C55 H55B 0.9700
C56 H56A 0.9700
C56 H56B 0.9700
C56 C57 1.5224
C57 H57 0.9300
C57 C58 1.1597
C58 H58A 0.9300
C58 H58B 0.9300
C59 H59A 0.9700
C59 H59B 0.9700
C59 C60 1.3553
C60 H60A 0.9600
C60 H60B 0.9600
C60 H60C 0.9600

loop_
_twin_individual_id
_twin_individual_mass_fraction_refined
1 0.567(2)
2 0.433(2)
